data_1513732
loop_
_publ_author_name
'Zhang, Yan'
'Wu, Qifan'
'Cui, Sunliang'

_publ_section_title
;
 Rh(iii)-catalyzed C--H activation--desymmetrization of diazabicycles with
 arenes: facile synthesis of functionalized cyclopentenes
;
_journal_issue 1
_journal_name_full 'Chemical Science'
_journal_page_first 297
_journal_paper_doi 10.1039/c3sc52524d
_journal_volume 5
_journal_year 2014
_chemical_formula_moiety 'C24 H27 N3 O5'
_chemical_formula_sum 'C24 H27 N3 O5'
_chemical_formula_weight 437.49
_chemical_name_systematic
; 
 ? 
;
_space_group_IT_number 2
_symmetry_cell_setting triclinic
_symmetry_space_group_name_Hall '-P 1'
_symmetry_space_group_name_H-M 'P -1'
_atom_sites_solution_hydrogens geom
_atom_sites_solution_primary direct
_atom_sites_solution_secondary difmap
_audit_creation_method SHELXL-97
_cell_angle_alpha 86.490(7)
_cell_angle_beta 73.036(7)
_cell_angle_gamma 79.688(7)
_cell_formula_units_Z 2
_cell_length_a 8.9819(6)
_cell_length_b 10.2800(9)
_cell_length_c 13.0080(11)
_cell_measurement_reflns_used 2038
_cell_measurement_temperature 170(2)
_cell_measurement_theta_max 29.5304
_cell_measurement_theta_min 3.2679
_cell_volume 1130.21(16)
_computing_cell_refinement 'CrysAlis PRO (Agilent Technologies, 2011)'
_computing_data_collection 'CrysAlis PRO'
_computing_data_reduction 'CrysAlis PRO'
_computing_molecular_graphics 'OLEX2 (Dolomanov et al., 2009)'
_computing_publication_material OLEX2
_computing_structure_refinement 'SHELXL-97 (Sheldrick, 2008)'
_computing_structure_solution 'SHELXS-97 (Sheldrick, 2008)'
_diffrn_ambient_temperature 170(2)
_diffrn_detector_area_resol_mean 10.3592
_diffrn_measured_fraction_theta_full 0.997
_diffrn_measured_fraction_theta_max 0.997
_diffrn_measurement_device_type 'Xcalibur, Atlas, Gemini ultra'
_diffrn_measurement_method '\w scans'
_diffrn_radiation_monochromator graphite
_diffrn_radiation_source 'fine-focus sealed tube'
_diffrn_radiation_type MoK\a
_diffrn_radiation_wavelength 0.71073
_diffrn_reflns_av_R_equivalents 0.0284
_diffrn_reflns_av_sigmaI/netI 0.0493
_diffrn_reflns_limit_h_max 10
_diffrn_reflns_limit_h_min -10
_diffrn_reflns_limit_k_max 12
_diffrn_reflns_limit_k_min -11
_diffrn_reflns_limit_l_max 12
_diffrn_reflns_limit_l_min -15
_diffrn_reflns_number 7446
_diffrn_reflns_theta_full 25.35
_diffrn_reflns_theta_max 25.35
_diffrn_reflns_theta_min 3.27
_exptl_absorpt_coefficient_mu 0.091
_exptl_absorpt_correction_T_max 0.9794
_exptl_absorpt_correction_T_min 0.9628
_exptl_absorpt_correction_type multi-scan
_exptl_absorpt_process_details
;
CrysAlis PRO (Agilent Technologies, 2011) 
;
_exptl_crystal_colour colorless
_exptl_crystal_density_diffrn 1.286
_exptl_crystal_density_method 'not measured'
_exptl_crystal_description block
_exptl_crystal_F_000 464
_exptl_crystal_size_max 0.42
_exptl_crystal_size_mid 0.36
_exptl_crystal_size_min 0.23
_refine_diff_density_max 0.418
_refine_diff_density_min -0.455
_refine_diff_density_rms 0.043
_refine_ls_extinction_method none
_refine_ls_goodness_of_fit_ref 1.025
_refine_ls_hydrogen_treatment constr
_refine_ls_matrix_type full
_refine_ls_number_parameters 292
_refine_ls_number_reflns 4118
_refine_ls_number_restraints 0
_refine_ls_restrained_S_all 1.025
_refine_ls_R_factor_all 0.0678
_refine_ls_R_factor_gt 0.0448
_refine_ls_shift/su_max 0.000
_refine_ls_shift/su_mean 0.000
_refine_ls_structure_factor_coef Fsqd
_refine_ls_weighting_details 'calc w=1/[\s^2^(Fo^2^)+(0.0433P)^2^+0.2797P] where P=(Fo^2^+2Fc^2^)/3'
_refine_ls_weighting_scheme calc
_refine_ls_wR_factor_gt 0.0976
_refine_ls_wR_factor_ref 0.1118
_reflns_number_gt 3040
_reflns_number_total 4118
_reflns_threshold_expression >2sigma(I)
_cod_data_source_file c3sc52524d.txt
_cod_data_source_block 130417_zy_4_25_2
_cod_depositor_comments
;
The following automatic conversions were performed:

'_symmetry_cell_setting' value 'Triclinic' changed to 'triclinic'
according to
/usr/data/users/saulius/automatic-downloads/current/RSC/lib/dictionaries/cif_core.dic
dictionary named 'cif_core.dic' version 2.4.2 from 2011-04-26.

Automatic conversion script
Id: cif_fix_values 2281 2013-09-26 08:29:07Z andrius 
;
_cod_database_code 1513732

loop_
_symmetry_equiv_pos_as_xyz
'x, y, z'
'-x, -y, -z'

loop_
_atom_site_label
_atom_site_type_symbol
_atom_site_fract_x
_atom_site_fract_y
_atom_site_fract_z
_atom_site_U_iso_or_equiv
_atom_site_adp_type
_atom_site_occupancy
_atom_site_symmetry_multiplicity
_atom_site_calc_flag
_atom_site_refinement_flags
O1 O 0.13668(15) 0.27646(15) 0.08554(11) 0.0398(4) Uani 1 1 d .
H1 H 0.1699 0.2213 0.0355 0.060 Uiso 1 1 calc R
O2 O 0.71399(14) -0.06793(13) 0.04244(9) 0.0276(3) Uani 1 1 d .
O3 O 0.73817(13) -0.01951(14) 0.20264(9) 0.0286(3) Uani 1 1 d .
O4 O 0.51155(15) -0.29312(14) 0.13475(11) 0.0347(3) Uani 1 1 d .
O5 O 0.35024(14) -0.21336(13) 0.03190(10) 0.0310(3) Uani 1 1 d .
N1 N 0.24684(17) 0.26620(17) 0.14429(12) 0.0310(4) Uani 1 1 d .
N2 N 0.50093(16) -0.04077(15) 0.19042(11) 0.0233(4) Uani 1 1 d .
N3 N 0.40737(16) -0.07308(16) 0.13094(12) 0.0259(4) Uani 1 1 d .
H3 H 0.3353 -0.0134 0.1134 0.031 Uiso 1 1 calc R
C1 C 0.0019(2) 0.5268(2) 0.17262(16) 0.0323(5) Uani 1 1 d .
H1A H 0.0500 0.5083 0.0985 0.039 Uiso 1 1 calc R
C2 C -0.1273(2) 0.6262(2) 0.20372(18) 0.0397(5) Uani 1 1 d .
H2 H -0.1673 0.6757 0.1506 0.048 Uiso 1 1 calc R
C3 C -0.1990(2) 0.6545(2) 0.3107(2) 0.0445(6) Uani 1 1 d .
H3A H -0.2864 0.7244 0.3312 0.053 Uiso 1 1 calc R
C4 C -0.1430(2) 0.5809(2) 0.38777(18) 0.0455(6) Uani 1 1 d .
H4 H -0.1936 0.5984 0.4618 0.055 Uiso 1 1 calc R
C5 C -0.0131(2) 0.4817(2) 0.35749(16) 0.0385(5) Uani 1 1 d .
H5 H 0.0254 0.4321 0.4112 0.046 Uiso 1 1 calc R
C6 C 0.0620(2) 0.45342(19) 0.24965(15) 0.0276(4) Uani 1 1 d .
C7 C 0.2055(2) 0.34900(19) 0.22161(14) 0.0258(4) Uani 1 1 d .
C8 C 0.3201(2) 0.34113(19) 0.28671(14) 0.0250(4) Uani 1 1 d .
C9 C 0.3787(2) 0.4562(2) 0.29357(16) 0.0320(5) Uani 1 1 d .
H9 H 0.3422 0.5350 0.2598 0.038 Uiso 1 1 calc R
C10 C 0.4882(2) 0.4577(2) 0.34830(16) 0.0348(5) Uani 1 1 d .
H10 H 0.5288 0.5363 0.3507 0.042 Uiso 1 1 calc R
C11 C 0.5387(2) 0.3445(2) 0.39958(16) 0.0346(5) Uani 1 1 d .
H11 H 0.6144 0.3447 0.4375 0.041 Uiso 1 1 calc R
C12 C 0.4788(2) 0.2304(2) 0.39571(15) 0.0300(5) Uani 1 1 d .
H12 H 0.5124 0.1535 0.4328 0.036 Uiso 1 1 calc R
C13 C 0.37033(19) 0.22569(19) 0.33879(14) 0.0236(4) Uani 1 1 d .
C14 C 0.30505(19) 0.09917(19) 0.34052(14) 0.0244(4) Uani 1 1 d .
H14 H 0.2354 0.1109 0.2919 0.029 Uiso 1 1 calc R
C15 C 0.2123(2) 0.0564(2) 0.45013(16) 0.0331(5) Uani 1 1 d .
H15 H 0.1454 0.1158 0.5041 0.040 Uiso 1 1 calc R
C16 C 0.2350(2) -0.0729(2) 0.46193(16) 0.0346(5) Uani 1 1 d .
H16 H 0.1859 -0.1181 0.5252 0.042 Uiso 1 1 calc R
C17 C 0.3481(2) -0.1403(2) 0.36340(15) 0.0310(5) Uani 1 1 d .
H17A H 0.2919 -0.1750 0.3188 0.037 Uiso 1 1 calc R
H17B H 0.4241 -0.2133 0.3822 0.037 Uiso 1 1 calc R
C18 C 0.4301(2) -0.02608(19) 0.30667(14) 0.0241(4) Uani 1 1 d .
H18 H 0.5173 -0.0207 0.3388 0.029 Uiso 1 1 calc R
C19 C 0.6560(2) -0.04467(18) 0.13817(14) 0.0230(4) Uani 1 1 d .
C20 C 0.9056(2) -0.0186(2) 0.15225(15) 0.0340(5) Uani 1 1 d .
H20A H 0.9204 0.0490 0.0943 0.041 Uiso 1 1 calc R
H20B H 0.9589 -0.1061 0.1210 0.041 Uiso 1 1 calc R
C21 C 0.9716(3) 0.0128(3) 0.23816(19) 0.0656(9) Uani 1 1 d .
H21A H 1.0847 0.0145 0.2079 0.098 Uiso 1 1 calc R
H21B H 0.9560 -0.0549 0.2949 0.098 Uiso 1 1 calc R
H21C H 0.9176 0.0994 0.2684 0.098 Uiso 1 1 calc R
C22 C 0.4329(2) -0.2034(2) 0.10056(14) 0.0264(4) Uani 1 1 d .
C23 C 0.3668(2) -0.3456(2) -0.00817(17) 0.0332(5) Uani 1 1 d .
H23A H 0.3302 -0.4067 0.0522 0.040 Uiso 1 1 calc R
H23B H 0.4789 -0.3792 -0.0457 0.040 Uiso 1 1 calc R
C24 C 0.2685(2) -0.3373(2) -0.08426(18) 0.0429(6) Uani 1 1 d .
H24A H 0.3059 -0.2768 -0.1437 0.064 Uiso 1 1 calc R
H24B H 0.1579 -0.3042 -0.0462 0.064 Uiso 1 1 calc R
H24C H 0.2774 -0.4253 -0.1128 0.064 Uiso 1 1 calc R

loop_
_atom_site_aniso_label
_atom_site_aniso_U_11
_atom_site_aniso_U_22
_atom_site_aniso_U_33
_atom_site_aniso_U_23
_atom_site_aniso_U_13
_atom_site_aniso_U_12
O1 0.0427(8) 0.0465(10) 0.0341(8) -0.0145(7) -0.0238(7) 0.0092(7)
O2 0.0327(7) 0.0278(8) 0.0210(7) -0.0031(6) -0.0072(5) -0.0013(6)
O3 0.0227(6) 0.0420(9) 0.0224(7) -0.0048(6) -0.0063(5) -0.0080(6)
O4 0.0413(8) 0.0279(8) 0.0402(8) 0.0040(6) -0.0217(6) -0.0043(6)
O5 0.0365(7) 0.0254(8) 0.0380(8) -0.0046(6) -0.0216(6) -0.0032(6)
N1 0.0331(9) 0.0349(11) 0.0260(9) -0.0038(8) -0.0140(7) 0.0021(7)
N2 0.0235(8) 0.0280(10) 0.0205(8) -0.0033(7) -0.0091(6) -0.0041(6)
N3 0.0260(8) 0.0249(9) 0.0303(9) -0.0030(7) -0.0150(6) -0.0010(7)
C1 0.0352(11) 0.0289(12) 0.0342(11) 0.0012(9) -0.0128(8) -0.0047(9)
C2 0.0416(12) 0.0264(13) 0.0561(15) 0.0035(10) -0.0253(11) -0.0011(10)
C3 0.0304(11) 0.0352(14) 0.0646(16) -0.0086(12) -0.0126(10) 0.0042(9)
C4 0.0377(12) 0.0519(16) 0.0408(13) -0.0132(11) -0.0065(10) 0.0045(11)
C5 0.0386(12) 0.0426(14) 0.0308(11) -0.0053(10) -0.0109(9) 0.0053(10)
C6 0.0277(10) 0.0250(11) 0.0312(11) -0.0007(8) -0.0106(8) -0.0036(8)
C7 0.0281(10) 0.0265(11) 0.0214(10) 0.0020(8) -0.0066(7) -0.0023(8)
C8 0.0265(9) 0.0255(11) 0.0214(10) -0.0037(8) -0.0050(7) -0.0021(8)
C9 0.0383(11) 0.0240(12) 0.0342(11) -0.0003(9) -0.0120(9) -0.0036(9)
C10 0.0397(11) 0.0293(13) 0.0397(12) -0.0051(10) -0.0139(9) -0.0113(9)
C11 0.0342(11) 0.0383(14) 0.0369(12) -0.0073(10) -0.0177(9) -0.0060(9)
C12 0.0329(10) 0.0310(12) 0.0279(10) -0.0020(9) -0.0130(8) -0.0023(9)
C13 0.0229(9) 0.0242(11) 0.0215(10) -0.0025(8) -0.0049(7) -0.0002(8)
C14 0.0209(9) 0.0268(11) 0.0258(10) -0.0004(8) -0.0084(7) -0.0023(8)
C15 0.0257(10) 0.0374(14) 0.0306(11) -0.0033(9) -0.0001(8) -0.0034(9)
C16 0.0312(11) 0.0392(14) 0.0293(11) 0.0064(9) -0.0027(8) -0.0077(9)
C17 0.0337(10) 0.0255(12) 0.0341(11) 0.0028(9) -0.0109(8) -0.0047(8)
C18 0.0240(9) 0.0269(11) 0.0224(10) 0.0005(8) -0.0085(7) -0.0043(8)
C19 0.0275(10) 0.0188(10) 0.0229(10) -0.0009(8) -0.0092(8) -0.0010(8)
C20 0.0204(9) 0.0484(14) 0.0307(11) -0.0020(10) -0.0019(8) -0.0080(9)
C21 0.0328(12) 0.126(3) 0.0450(15) -0.0111(16) -0.0096(10) -0.0315(14)
C22 0.0271(10) 0.0280(12) 0.0261(10) 0.0008(9) -0.0097(8) -0.0062(8)
C23 0.0382(11) 0.0230(12) 0.0418(12) -0.0059(9) -0.0143(9) -0.0072(9)
C24 0.0455(12) 0.0440(15) 0.0462(13) -0.0102(11) -0.0193(10) -0.0122(11)

loop_
_atom_type_symbol
_atom_type_description
_atom_type_scat_dispersion_real
_atom_type_scat_dispersion_imag
_atom_type_scat_source
C C 0.0033 0.0016 'International Tables Vol C Tables 4.2.6.8 and 6.1.1.4'
H H 0.0000 0.0000 'International Tables Vol C Tables 4.2.6.8 and 6.1.1.4'
N N 0.0061 0.0033 'International Tables Vol C Tables 4.2.6.8 and 6.1.1.4'
O O 0.0106 0.0060 'International Tables Vol C Tables 4.2.6.8 and 6.1.1.4'

loop_
_geom_angle_atom_site_label_1
_geom_angle_atom_site_label_2
_geom_angle_atom_site_label_3
_geom_angle
N1 O1 H1 109.5
C19 O3 C20 116.05(13)
C22 O5 C23 115.12(14)
C7 N1 O1 113.21(14)
C19 N2 N3 116.54(14)
C19 N2 C18 125.33(14)
N3 N2 C18 117.39(13)
C22 N3 N2 116.78(14)
C22 N3 H3 121.6
N2 N3 H3 121.6
C2 C1 C6 120.19(19)
C2 C1 H1A 119.9
C6 C1 H1A 119.9
C3 C2 C1 120.9(2)
C3 C2 H2 119.5
C1 C2 H2 119.5
C4 C3 C2 119.5(2)
C4 C3 H3A 120.3
C2 C3 H3A 120.3
C3 C4 C5 120.0(2)
C3 C4 H4 120.0
C5 C4 H4 120.0
C4 C5 C6 121.0(2)
C4 C5 H5 119.5
C6 C5 H5 119.5
C5 C6 C1 118.29(17)
C5 C6 C7 118.68(17)
C1 C6 C7 123.00(17)
N1 C7 C6 127.26(16)
N1 C7 C8 114.92(15)
C6 C7 C8 117.77(16)
C9 C8 C13 119.55(17)
C9 C8 C7 116.97(17)
C13 C8 C7 123.48(17)
C10 C9 C8 121.30(19)
C10 C9 H9 119.4
C8 C9 H9 119.4
C9 C10 C11 119.6(2)
C9 C10 H10 120.2
C11 C10 H10 120.2
C10 C11 C12 119.84(18)
C10 C11 H11 120.1
C12 C11 H11 120.1
C11 C12 C13 121.62(19)
C11 C12 H12 119.2
C13 C12 H12 119.2
C12 C13 C8 118.10(18)
C12 C13 C14 119.15(17)
C8 C13 C14 122.66(16)
C15 C14 C13 115.05(15)
C15 C14 C18 100.39(15)
C13 C14 C18 115.22(14)
C15 C14 H14 108.6
C13 C14 H14 108.6
C18 C14 H14 108.6
C16 C15 C14 111.98(17)
C16 C15 H15 124.0
C14 C15 H15 124.0
C15 C16 C17 111.79(18)
C15 C16 H16 124.1
C17 C16 H16 124.1
C16 C17 C18 101.19(16)
C16 C17 H17A 111.5
C18 C17 H17A 111.5
C16 C17 H17B 111.5
C18 C17 H17B 111.5
H17A C17 H17B 109.3
N2 C18 C17 115.21(15)
N2 C18 C14 114.71(15)
C17 C18 C14 104.80(14)
N2 C18 H18 107.2
C17 C18 H18 107.2
C14 C18 H18 107.2
O2 C19 O3 123.66(16)
O2 C19 N2 123.88(16)
O3 C19 N2 112.46(14)
O3 C20 C21 106.50(15)
O3 C20 H20A 110.4
C21 C20 H20A 110.4
O3 C20 H20B 110.4
C21 C20 H20B 110.4
H20A C20 H20B 108.6
C20 C21 H21A 109.5
C20 C21 H21B 109.5
H21A C21 H21B 109.5
C20 C21 H21C 109.5
H21A C21 H21C 109.5
H21B C21 H21C 109.5
O4 C22 O5 126.25(18)
O4 C22 N3 124.82(17)
O5 C22 N3 108.86(16)
O5 C23 C24 107.55(17)
O5 C23 H23A 110.2
C24 C23 H23A 110.2
O5 C23 H23B 110.2
C24 C23 H23B 110.2
H23A C23 H23B 108.5
C23 C24 H24A 109.5
C23 C24 H24B 109.5
H24A C24 H24B 109.5
C23 C24 H24C 109.5
H24A C24 H24C 109.5
H24B C24 H24C 109.5

loop_
_geom_bond_atom_site_label_1
_geom_bond_atom_site_label_2
_geom_bond_distance
O1 N1 1.4029(19)
O1 H1 0.8400
O2 C19 1.222(2)
O3 C19 1.331(2)
O3 C20 1.456(2)
O4 C22 1.203(2)
O5 C22 1.336(2)
O5 C23 1.453(2)
N1 C7 1.284(2)
N2 C19 1.354(2)
N2 N3 1.3878(19)
N2 C18 1.465(2)
N3 C22 1.380(2)
N3 H3 0.8800
C1 C2 1.381(3)
C1 C6 1.393(3)
C1 H1A 0.9500
C2 C3 1.377(3)
C2 H2 0.9500
C3 C4 1.377(3)
C3 H3A 0.9500
C4 C5 1.382(3)
C4 H4 0.9500
C5 C6 1.391(3)
C5 H5 0.9500
C6 C7 1.492(2)
C7 C8 1.501(2)
C8 C9 1.395(3)
C8 C13 1.400(3)
C9 C10 1.375(3)
C9 H9 0.9500
C10 C11 1.377(3)
C10 H10 0.9500
C11 C12 1.384(3)
C11 H11 0.9500
C12 C13 1.394(2)
C12 H12 0.9500
C13 C14 1.516(3)
C14 C15 1.511(3)
C14 C18 1.542(2)
C14 H14 1.0000
C15 C16 1.314(3)
C15 H15 0.9500
C16 C17 1.501(3)
C16 H16 0.9500
C17 C18 1.534(3)
C17 H17A 0.9900
C17 H17B 0.9900
C18 H18 1.0000
C20 C21 1.484(3)
C20 H20A 0.9900
C20 H20B 0.9900
C21 H21A 0.9800
C21 H21B 0.9800
C21 H21C 0.9800
C23 C24 1.496(3)
C23 H23A 0.9900
C23 H23B 0.9900
C24 H24A 0.9800
C24 H24B 0.9800
C24 H24C 0.9800
